data_4303349
loop_
_publ_author_name
'Olle Viotti'
'Gulaim A. Seisenbaeva'
'Vadim G. Kessler'

_publ_section_title
;
Tripodal Tetrahedral Titanium Coordination in the Silica-Grafted Titania
Epoxidation Catalysts: Is Not It Only a Myth? Selective Formation of
[Cy7Si7O12Ti]2(\m-OR)2(\m-ROH) Cores on Thermal "Dissociation" of
Alkoxytitanasilsesquioxanes
;
_journal_name_full 'Inorganic Chemistry'
_journal_page_first 9063
_journal_page_last 9065
_journal_paper_doi 10.1021/ic901503y
_journal_volume 48
_journal_year 2009
_chemical_formula_sum 'C102 H182 O27 Si14 Ti2'
_chemical_formula_weight 2329.54
_chemical_name_systematic
; 
 ? 
;
_space_group_IT_number 34
_symmetry_cell_setting orthorhombic
_symmetry_space_group_name_Hall 'P 2 -2n'
_symmetry_space_group_name_H-M 'P n n 2'
_atom_sites_solution_hydrogens geom
_atom_sites_solution_primary direct
_atom_sites_solution_secondary difmap
_audit_creation_method SHELXL-97
_cell_angle_alpha 90.00
_cell_angle_beta 90.00
_cell_angle_gamma 90.00
_cell_formula_units_Z 2
_cell_length_a 17.133(3)
_cell_length_b 25.514(5)
_cell_length_c 14.785(3)
_cell_measurement_reflns_used 512
_cell_measurement_temperature 273(2)
_cell_measurement_theta_max 21.81
_cell_measurement_theta_min 2.73
_cell_volume 6463(2)
_computing_cell_refinement 'Bruker SAINTPLUS'
_computing_data_collection 'Bruker SMART'
_computing_data_reduction 'Bruker SAINTPLUS'
_computing_molecular_graphics 'Bruker SHELXTL-NT'
_computing_publication_material 'Bruker SHELXTL-NT'
_computing_structure_refinement 'SHELXL-97 (Sheldrick, 1997)'
_computing_structure_solution 'SHELXS-97 (Sheldrick, 1990)'
_diffrn_ambient_temperature 273(2)
_diffrn_measured_fraction_theta_full 0.992
_diffrn_measured_fraction_theta_max 0.992
_diffrn_measurement_device_type 'Bruker SMART CCD 1k'
_diffrn_measurement_method 'Bruker SMART'
_diffrn_radiation_monochromator graphite
_diffrn_radiation_source 'fine-focus sealed tube'
_diffrn_radiation_type MoK\a
_diffrn_radiation_wavelength 0.71073
_diffrn_reflns_av_R_equivalents 0.0602
_diffrn_reflns_av_sigmaI/netI 0.0670
_diffrn_reflns_limit_h_max 16
_diffrn_reflns_limit_h_min -16
_diffrn_reflns_limit_k_max 24
_diffrn_reflns_limit_k_min -16
_diffrn_reflns_limit_l_max 14
_diffrn_reflns_limit_l_min -14
_diffrn_reflns_number 19211
_diffrn_reflns_theta_full 20.00
_diffrn_reflns_theta_max 20.00
_diffrn_reflns_theta_min 1.43
_exptl_absorpt_coefficient_mu 0.316
_exptl_absorpt_correction_T_max 0.9251
_exptl_absorpt_correction_T_min 0.8839
_exptl_absorpt_correction_type Semi-Empirical
_exptl_absorpt_process_details 'Bruker SADABS'
_exptl_crystal_colour colorless
_exptl_crystal_density_diffrn 1.197
_exptl_crystal_density_meas ?
_exptl_crystal_density_method .
_exptl_crystal_description block
_exptl_crystal_F_000 2500
_exptl_crystal_size_max 0.40
_exptl_crystal_size_mid 0.35
_exptl_crystal_size_min 0.25
_refine_diff_density_max 0.416
_refine_diff_density_min -0.366
_refine_diff_density_rms 0.083
_refine_ls_abs_structure_details 'Flack H D (1983), Acta Cryst. A39, 876-881'
_refine_ls_abs_structure_Flack 0.10(10)
_refine_ls_extinction_coef none
_refine_ls_extinction_method none
_refine_ls_goodness_of_fit_ref 1.075
_refine_ls_hydrogen_treatment constr
_refine_ls_matrix_type full
_refine_ls_number_parameters 653
_refine_ls_number_reflns 5978
_refine_ls_number_restraints 654
_refine_ls_restrained_S_all 1.064
_refine_ls_R_factor_all 0.1251
_refine_ls_R_factor_gt 0.0975
_refine_ls_shift/su_max 0.000
_refine_ls_shift/su_mean 0.000
_refine_ls_structure_factor_coef Fsqd
_refine_ls_weighting_details 'calc w=1/[\s^2^(Fo^2^)+(0.1494P)^2^+16.9877P] where P=(Fo^2^+2Fc^2^)/3'
_refine_ls_weighting_scheme calc
_refine_ls_wR_factor_gt 0.2433
_refine_ls_wR_factor_ref 0.2562
_reflns_number_gt 4560
_reflns_number_total 5978
_reflns_threshold_expression >2sigma(I)
_cod_data_source_file ic901503y_si_001_2.cif
_cod_data_source_block tisibum
_cod_depositor_comments
;
The following automatic conversions were performed:
'_symmetry_cell_setting' value 'Orthorhombic' changed to 'orthorhombic'
according to '/home/saulius/struct/CIF-dictionaries/cif_core.dic'
dictionary named 'cif_core.dic' version 2.4.1 from 2010-06-29.

Automatic conversion script
Id: cif_fix_enum 1527 2010-12-29 10:47:43Z saulius 
;
_cod_database_code 4303349

loop_
_symmetry_equiv_pos_as_xyz
'x, y, z'
'-x, -y, z'
'x+1/2, -y+1/2, z+1/2'
'-x+1/2, y+1/2, z+1/2'

loop_
_atom_site_label
_atom_site_type_symbol
_atom_site_fract_x
_atom_site_fract_y
_atom_site_fract_z
_atom_site_U_iso_or_equiv
_atom_site_adp_type
_atom_site_occupancy
_atom_site_symmetry_multiplicity
_atom_site_calc_flag
_atom_site_refinement_flags
_atom_site_disorder_assembly
_atom_site_disorder_group
Ti1 Ti -0.55734(15) 0.54907(9) 0.49568(17) 0.0591(7) Uani 1 1 d U . .
Si2 Si -0.6530(2) 0.60516(16) 0.6674(3) 0.0669(11) Uani 1 1 d U . .
Si3 Si -0.6554(2) 0.68770(16) 0.3328(3) 0.0698(12) Uani 1 1 d U . .
Si4 Si -0.5929(2) 0.71449(15) 0.6176(3) 0.0689(12) Uani 1 1 d U . .
Si5 Si -0.8013(2) 0.62402(17) 0.5480(3) 0.0778(13) Uani 1 1 d U . .
Si6 Si -0.5067(2) 0.66920(14) 0.4488(3) 0.0577(10) Uani 1 1 d U . .
Si7 Si -0.7191(2) 0.57791(15) 0.3799(3) 0.0670(11) Uani 1 1 d U . .
Si1 Si -0.7397(2) 0.73470(16) 0.5006(4) 0.0779(12) Uani 1 1 d U . .
O1 O -0.5000 0.5000 0.4129(8) 0.065(3) Uani 1 2 d SU . .
O2 O -0.6683(5) 0.7396(3) 0.5712(7) 0.073(2) Uani 1 1 d U . .
O3 O -0.7404(6) 0.6088(4) 0.6275(8) 0.093(3) Uani 1 1 d U . .
O4 O -0.6186(6) 0.6628(3) 0.6757(6) 0.077(2) Uani 1 1 d U . .
O5 O -0.6933(5) 0.6314(4) 0.3249(7) 0.081(3) Uani 1 1 d U . .
O6 O -0.7791(5) 0.5926(4) 0.4591(7) 0.080(2) Uani 1 1 d U . .
O7 O -0.5687(5) 0.6822(4) 0.3720(7) 0.077(2) Uani 1 1 d U . .
O8 O -0.5030(5) 0.6077(3) 0.4636(6) 0.059(2) Uani 1 1 d U . .
O9 O -0.5343(5) 0.6973(4) 0.5398(7) 0.073(2) Uani 1 1 d U . .
O10 O -0.7049(6) 0.7226(4) 0.4045(7) 0.077(2) Uani 1 1 d U . .
O11 O -0.6414(5) 0.5534(3) 0.4235(6) 0.064(2) Uani 1 1 d U . .
O12 O -0.7937(5) 0.6855(4) 0.5295(7) 0.082(3) Uani 1 1 d U . .
O13 O -0.6003(6) 0.5710(3) 0.5996(6) 0.075(2) Uani 1 1 d U . .
O14 O -0.4350(9) 0.5260(5) 0.5525(8) 0.150(5) Uani 1 1 d U . .
C1 C -0.4127(8) 0.6969(5) 0.4151(9) 0.063(3) Uani 1 1 d U . .
H1A H -0.3802 0.6966 0.4697 0.076 Uiso 1 1 calc R . .
C2 C -0.5512(14) 0.7643(7) 0.6974(14) 0.123(6) Uani 1 1 d U . .
H2A H -0.5901 0.7751 0.7423 0.148 Uiso 1 1 calc R . .
C3 C -0.6575(9) 0.5753(6) 0.7815(10) 0.076(4) Uani 1 1 d U . .
H3A H -0.6746 0.5391 0.7715 0.091 Uiso 1 1 calc R . .
C4 C -0.5803(10) 0.5711(8) 0.8237(12) 0.102(5) Uani 1 1 d U . .
H4A H -0.5574 0.6056 0.8308 0.123 Uiso 1 1 calc R . .
H4B H -0.5459 0.5501 0.7861 0.123 Uiso 1 1 calc R . .
C5 C -0.6017(12) 0.6902(8) 0.1552(12) 0.111(5) Uani 1 1 d U . .
H5A H -0.6247 0.6562 0.1434 0.134 Uiso 1 1 calc R . .
H5B H -0.5502 0.6846 0.1806 0.134 Uiso 1 1 calc R . .
C6 C -0.7181(12) 0.5990(9) 0.8394(13) 0.132(6) Uani 1 1 d U . .
H6A H -0.7066 0.6359 0.8483 0.158 Uiso 1 1 calc R . .
H6B H -0.7684 0.5964 0.8096 0.158 Uiso 1 1 calc R . .
C7 C -0.6581(18) 0.5670(11) 0.9739(15) 0.162(8) Uani 1 1 d U . .
H7A H -0.6686 0.5453 1.0264 0.195 Uiso 1 1 calc R . .
H7B H -0.6421 0.6012 0.9957 0.195 Uiso 1 1 calc R . .
C8 C -0.9009(11) 0.6096(11) 0.5818(16) 0.142(7) Uani 1 1 d U . .
H8A H -0.8952 0.5723 0.5957 0.171 Uiso 1 1 calc R . .
C9 C -0.6521(11) 0.7193(7) 0.2246(12) 0.099(5) Uani 1 1 d U . .
H9A H -0.6253 0.7527 0.2351 0.119 Uiso 1 1 calc R . .
C11 C -0.7661(13) 0.5323(7) 0.3006(15) 0.125(6) Uani 1 1 d U . .
C12 C -0.2922(11) 0.6960(8) 0.3201(15) 0.121(6) Uani 1 1 d U . .
H12A H -0.2551 0.6931 0.3694 0.146 Uiso 1 1 calc R . .
H12B H -0.2706 0.6776 0.2683 0.146 Uiso 1 1 calc R . .
C14 C -0.4220(9) 0.7565(6) 0.3883(13) 0.090(4) Uani 1 1 d U . .
H14A H -0.4544 0.7596 0.3348 0.108 Uiso 1 1 calc R . .
H14B H -0.4468 0.7756 0.4372 0.108 Uiso 1 1 calc R . .
C15 C -0.3690(10) 0.6696(7) 0.3479(13) 0.107(5) Uani 1 1 d U . .
H15A H -0.4014 0.6656 0.2945 0.128 Uiso 1 1 calc R . .
H15B H -0.3574 0.6347 0.3704 0.128 Uiso 1 1 calc R . .
C17 C -0.9224(16) 0.6291(14) 0.673(2) 0.202(10) Uani 1 1 d U . .
H17A H -0.8931 0.6090 0.7168 0.242 Uiso 1 1 calc R . .
H17B H -0.9049 0.6651 0.6772 0.242 Uiso 1 1 calc R . .
C19 C -0.7240(13) 0.7329(11) 0.1857(14) 0.154(8) Uani 1 1 d U . .
H19A H -0.7531 0.7545 0.2278 0.185 Uiso 1 1 calc R . .
H19B H -0.7539 0.7013 0.1747 0.185 Uiso 1 1 calc R . .
C20 C -0.3416(11) 0.7792(6) 0.3697(13) 0.103(5) Uani 1 1 d U . .
H20A H -0.3467 0.8163 0.3566 0.123 Uiso 1 1 calc R . .
H20B H -0.3098 0.7756 0.4236 0.123 Uiso 1 1 calc R . .
C21 C -0.7219(16) 0.5723(12) 0.9287(16) 0.165(9) Uani 1 1 d U . .
H21A H -0.7585 0.5915 0.9663 0.198 Uiso 1 1 calc R . .
H21B H -0.7436 0.5377 0.9192 0.198 Uiso 1 1 calc R . .
C22 C -0.7957(11) 0.7975(8) 0.497(2) 0.150(7) Uani 1 1 d U . .
C23 C -0.9561(12) 0.6068(15) 0.5223(19) 0.214(10) Uani 1 1 d DU . .
H23A H -0.9384 0.5818 0.4773 0.257 Uiso 1 1 calc R . .
H23B H -0.9574 0.6406 0.4925 0.257 Uiso 1 1 calc R . .
C25 C -0.789(2) 0.4825(11) 0.341(2) 0.102(9) Uani 0.50 1 d PU . .
H25A H -0.8244 0.4896 0.3908 0.122 Uiso 0.50 1 calc PR . .
H25B H -0.7431 0.4657 0.3656 0.122 Uiso 0.50 1 calc PR . .
C30 C -0.5935(15) 0.7200(11) 0.0656(15) 0.162(8) Uani 1 1 d U . .
H30A H -0.5576 0.7490 0.0741 0.194 Uiso 1 1 calc R . .
H30B H -0.5712 0.6967 0.0207 0.194 Uiso 1 1 calc R . .
C31 C -0.6588(17) 0.7380(14) 0.0355(16) 0.197(10) Uani 1 1 d U . .
H31A H -0.6860 0.7088 0.0078 0.236 Uiso 1 1 calc R . .
H31B H -0.6462 0.7623 -0.0128 0.236 Uiso 1 1 calc R . .
C34 C -0.7134(16) 0.7638(12) 0.0932(15) 0.180(9) Uani 1 1 d U . .
H34A H -0.7634 0.7663 0.0628 0.216 Uiso 1 1 calc R . .
H34B H -0.6952 0.7990 0.1058 0.216 Uiso 1 1 calc R . .
C35 C -0.5286(15) 0.4746(9) 0.3268(13) 0.137(6) Uani 1 1 d U . .
C39 C -0.3031(12) 0.7541(8) 0.2959(14) 0.127(6) Uani 1 1 d U . .
H39A H -0.2528 0.7704 0.2852 0.152 Uiso 1 1 calc R . .
H39B H -0.3342 0.7574 0.2413 0.152 Uiso 1 1 calc R . .
C41 C -1.0419(14) 0.593(2) 0.542(3) 0.270(14) Uani 1 1 d U . .
H41A H -1.0576 0.5611 0.5101 0.324 Uiso 1 1 calc R . .
H41B H -1.0769 0.6210 0.5262 0.324 Uiso 1 1 calc R . .
C43 C -0.415(3) 0.8237(17) 0.764(3) 0.286(14) Uani 1 1 d U . .
H43A H -0.3752 0.8115 0.7219 0.343 Uiso 1 1 calc R . .
H43B H -0.3905 0.8475 0.8067 0.343 Uiso 1 1 calc R . .
C47 C -0.5912(14) 0.5432(10) 0.9226(14) 0.143(7) Uani 1 1 d U . .
H47A H -0.6007 0.5061 0.9143 0.171 Uiso 1 1 calc R . .
H47B H -0.5436 0.5472 0.9573 0.171 Uiso 1 1 calc R . .
C50 C -0.5214(19) 0.8061(9) 0.654(2) 0.191(10) Uani 1 1 d U . .
H50A H -0.5635 0.8231 0.6213 0.229 Uiso 1 1 calc R . .
H50B H -0.4844 0.7935 0.6093 0.229 Uiso 1 1 calc R . .
C57 C -0.478(2) 0.8499(12) 0.715(3) 0.252(13) Uani 1 1 d U . .
H57A H -0.4575 0.8776 0.6775 0.303 Uiso 1 1 calc R . .
H57B H -0.5147 0.8652 0.7580 0.303 Uiso 1 1 calc R . .
C84 C -0.8531(19) 0.9009(11) 0.520(3) 0.251(12) Uani 1 1 d U . .
H84A H -0.8807 0.9276 0.4855 0.301 Uiso 1 1 calc R . .
H84B H -0.8426 0.9146 0.5795 0.301 Uiso 1 1 calc R . .
C83 C -0.7938(17) 0.8911(9) 0.483(3) 0.237(11) Uani 1 1 d U . .
H83A H -0.7580 0.9181 0.5035 0.285 Uiso 1 1 calc R . .
H83B H -0.8033 0.8983 0.4198 0.285 Uiso 1 1 calc R . .
C81 C -0.4204(15) 0.5399(8) 0.6264(15) 0.162(8) Uani 1 1 d DU . .
H81A H -0.4104 0.5095 0.6641 0.195 Uiso 1 1 calc R . .
H81B H -0.4651 0.5583 0.6513 0.195 Uiso 1 1 calc R . .
C79 C -0.9009(16) 0.8552(10) 0.527(3) 0.242(12) Uani 1 1 d U . .
H79A H -0.9351 0.8536 0.4744 0.291 Uiso 1 1 calc R . .
H79B H -0.9335 0.8584 0.5800 0.291 Uiso 1 1 calc R . .
C78 C -0.7453(12) 0.8403(7) 0.484(3) 0.186(9) Uani 1 1 d U . .
H78A H -0.7178 0.8365 0.4268 0.223 Uiso 1 1 calc R . .
H78B H -0.7069 0.8416 0.5320 0.223 Uiso 1 1 calc R . .
C77 C -0.835(2) 0.5129(13) 0.160(2) 0.232(11) Uani 1 1 d U . .
H77A H -0.8744 0.5316 0.1250 0.278 Uiso 1 1 calc R . .
H77B H -0.7966 0.4996 0.1173 0.278 Uiso 1 1 calc R . .
C76 C -0.871(2) 0.4705(13) 0.204(2) 0.227(12) Uani 1 1 d U . .
H76A H -0.9195 0.4831 0.2290 0.273 Uiso 1 1 calc R . .
H76B H -0.8839 0.4448 0.1580 0.273 Uiso 1 1 calc R . .
C74 C -0.334(2) 0.6034(18) 0.717(3) 0.30(2) Uani 1 1 d U . .
H74A H -0.3798 0.6189 0.7429 0.448 Uiso 1 1 calc R . .
H74B H -0.2972 0.6303 0.7016 0.448 Uiso 1 1 calc R . .
H74C H -0.3108 0.5798 0.7597 0.448 Uiso 1 1 calc R . .
C66 C -0.5000 0.5000 0.2510(19) 0.159(10) Uani 1 2 d SU . .
C1A C -1.011(3) 0.533(2) 0.957(4) 0.31(2) Uiso 1 1 d DU . .
C82 C -0.2926(17) 0.5619(16) 0.556(3) 0.30(2) Uani 1 1 d DU . .
H82A H -0.3165 0.5544 0.4987 0.443 Uiso 1 1 calc R . .
H82B H -0.2611 0.5327 0.5744 0.443 Uiso 1 1 calc R . .
H82C H -0.2604 0.5926 0.5506 0.443 Uiso 1 1 calc R . .
C73 C -0.796(2) 0.5506(10) 0.2240(17) 0.200(10) Uani 1 1 d U . .
H73A H -0.7542 0.5679 0.1913 0.239 Uiso 1 1 calc R . .
H73B H -0.8338 0.5774 0.2397 0.239 Uiso 1 1 calc R . .
C2A C -1.078(5) 0.498(2) 0.925(7) 0.55(6) Uiso 1 1 d DU . .
C27 C -0.445(2) 0.7865(13) 0.804(3) 0.281(13) Uani 1 1 d DU . .
H27A H -0.4870 0.7999 0.8412 0.337 Uiso 1 1 calc R . .
H27B H -0.4065 0.7712 0.8436 0.337 Uiso 1 1 calc R . .
C52 C -0.4786(19) 0.7424(10) 0.743(2) 0.223(11) Uani 1 1 d DU . .
H52A H -0.4405 0.7320 0.6981 0.267 Uiso 1 1 calc R . .
H52B H -0.4919 0.7121 0.7794 0.267 Uiso 1 1 calc R . .
C75 C -0.8545(14) 0.8033(8) 0.533(3) 0.217(11) Uani 1 1 d U . .
H75A H -0.8456 0.7966 0.5965 0.260 Uiso 1 1 calc R . .
H75B H -0.8889 0.7758 0.5113 0.260 Uiso 1 1 calc R . .
C80 C -0.830(2) 0.4434(11) 0.275(2) 0.202(10) Uani 1 1 d U . .
H80A H -0.7909 0.4205 0.2484 0.242 Uiso 1 1 calc R . .
H80B H -0.8665 0.4219 0.3083 0.242 Uiso 1 1 calc R . .
C51 C -1.039(2) 0.583(2) 0.658(3) 0.303(17) Uani 1 1 d DU . .
H51A H -1.0913 0.5762 0.6805 0.364 Uiso 1 1 calc R . .
H51B H -1.0072 0.5521 0.6714 0.364 Uiso 1 1 calc R . .
C67 C -0.501(4) 0.4713(18) 0.157(3) 0.173(13) Uani 0.50 1 d PU . .
C46 C -1.0070(19) 0.6274(17) 0.700(3) 0.253(13) Uani 1 1 d U . .
H46A H -1.0119 0.6250 0.7650 0.304 Uiso 1 1 calc R . .
H46B H -1.0338 0.6588 0.6795 0.304 Uiso 1 1 calc R . .
C3A C -1.030(4) 0.5901(19) 0.938(4) 0.41(4) Uiso 1 1 d DU . .
H3A1 H -1.0717 0.6125 0.9562 0.618 Uiso 1 1 calc R . .
H3A2 H -1.0097 0.6015 0.8806 0.618 Uiso 1 1 calc R . .
H3A3 H -0.9887 0.5916 0.9824 0.618 Uiso 1 1 calc R . .
C92 C -0.517(4) 0.450(2) 0.253(3) 0.162(10) Uani 0.50 1 d PU . .
C91 C -0.357(2) 0.5719(19) 0.628(2) 0.246(13) Uani 1 1 d U . .
H91A H -0.3822 0.6014 0.5968 0.296 Uiso 1 1 calc R . .

loop_
_atom_site_aniso_label
_atom_site_aniso_U_11
_atom_site_aniso_U_22
_atom_site_aniso_U_33
_atom_site_aniso_U_23
_atom_site_aniso_U_13
_atom_site_aniso_U_12
Ti1 0.0779(17) 0.0452(14) 0.0541(14) -0.0030(12) -0.0066(14) 0.0077(12)
Si2 0.086(3) 0.059(3) 0.056(2) 0.002(2) 0.004(2) 0.005(2)
Si3 0.077(3) 0.056(2) 0.077(3) 0.011(2) -0.016(2) 0.006(2)
Si4 0.072(3) 0.046(2) 0.090(3) -0.010(2) 0.002(2) 0.0017(19)
Si5 0.057(2) 0.069(3) 0.108(3) 0.002(3) -0.004(2) 0.006(2)
Si6 0.056(2) 0.046(2) 0.070(2) 0.000(2) -0.008(2) -0.0005(18)
Si7 0.067(3) 0.055(2) 0.078(3) 0.002(2) -0.024(2) 0.0015(19)
Si1 0.072(3) 0.055(2) 0.107(3) 0.004(3) -0.002(3) 0.014(2)
O1 0.088(8) 0.057(7) 0.051(6) 0.000 0.000 0.022(6)
O2 0.069(5) 0.054(6) 0.097(6) -0.019(5) 0.005(4) 0.007(4)
O3 0.089(5) 0.076(6) 0.114(7) 0.012(6) -0.007(5) -0.007(5)
O4 0.109(7) 0.056(5) 0.066(6) -0.003(4) -0.007(5) -0.009(5)
O5 0.074(6) 0.064(5) 0.105(7) 0.007(5) -0.026(5) -0.004(4)
O6 0.054(5) 0.061(6) 0.126(6) -0.001(5) -0.011(5) 0.012(4)
O7 0.074(5) 0.057(6) 0.101(6) 0.011(5) -0.012(5) -0.001(4)
O8 0.055(5) 0.048(4) 0.072(6) -0.010(4) 0.005(4) 0.013(3)
O9 0.065(5) 0.054(5) 0.100(6) -0.006(5) 0.013(4) 0.007(4)
O10 0.077(6) 0.062(6) 0.091(5) 0.012(5) -0.003(5) -0.001(4)
O11 0.065(4) 0.063(6) 0.064(5) 0.009(4) 0.002(4) 0.002(4)
O12 0.064(5) 0.074(5) 0.106(8) 0.005(5) 0.000(5) 0.008(4)
O13 0.127(7) 0.048(5) 0.049(5) 0.005(4) 0.012(5) -0.007(5)
O14 0.225(10) 0.157(11) 0.070(7) -0.028(7) -0.091(7) 0.124(10)
C1 0.070(6) 0.053(6) 0.067(9) 0.002(6) 0.000(5) -0.006(6)
C2 0.185(17) 0.057(9) 0.128(13) -0.013(8) -0.067(11) -0.017(9)
C3 0.080(8) 0.073(9) 0.074(7) 0.004(7) 0.018(6) 0.014(8)
C4 0.103(9) 0.121(13) 0.083(9) 0.022(10) -0.002(7) 0.009(10)
C5 0.131(13) 0.124(14) 0.079(8) 0.013(9) -0.011(9) 0.045(10)
C6 0.143(12) 0.160(16) 0.091(10) 0.011(11) 0.049(10) 0.058(12)
C7 0.23(2) 0.182(19) 0.077(13) 0.032(13) 0.040(10) 0.045(17)
C8 0.080(7) 0.203(18) 0.143(15) -0.021(15) 0.018(7) -0.053(11)
C9 0.120(12) 0.097(11) 0.081(7) 0.019(7) -0.012(7) 0.033(9)
C11 0.185(16) 0.063(9) 0.127(11) 0.000(7) -0.077(11) -0.016(9)
C12 0.125(12) 0.130(11) 0.109(13) -0.027(11) 0.067(11) -0.013(10)
C14 0.112(10) 0.061(7) 0.096(11) 0.008(8) -0.001(9) -0.019(7)
C15 0.107(11) 0.095(9) 0.119(13) -0.017(10) 0.043(9) -0.011(8)
C17 0.173(16) 0.26(2) 0.175(16) -0.041(18) 0.085(13) -0.059(18)
C19 0.149(14) 0.22(2) 0.099(11) 0.040(13) -0.005(9) 0.091(14)
C20 0.141(12) 0.064(9) 0.102(11) 0.001(8) 0.005(10) -0.050(8)
C21 0.173(17) 0.22(2) 0.107(13) 0.028(14) 0.079(12) 0.072(17)
C22 0.073(10) 0.081(7) 0.30(2) 0.031(13) 0.051(12) 0.043(7)
C23 0.081(9) 0.36(3) 0.205(16) 0.00(2) -0.012(11) -0.041(18)
C25 0.14(2) 0.053(12) 0.117(18) -0.009(10) -0.062(17) -0.006(13)
C30 0.175(17) 0.22(2) 0.095(12) 0.050(13) 0.009(11) 0.086(15)
C31 0.20(2) 0.29(2) 0.099(14) 0.065(15) 0.009(12) 0.127(18)
C34 0.196(19) 0.26(2) 0.087(12) 0.048(13) -0.016(12) 0.135(16)
C35 0.194(17) 0.147(15) 0.071(8) -0.026(8) 0.017(10) -0.043(13)
C39 0.148(13) 0.119(11) 0.113(14) -0.018(11) 0.032(11) -0.053(11)
C41 0.085(11) 0.45(4) 0.27(2) 0.00(3) -0.015(17) -0.05(2)
C43 0.32(3) 0.20(2) 0.33(3) 0.00(2) -0.18(2) -0.10(2)
C47 0.163(15) 0.163(17) 0.101(11) 0.042(12) -0.011(10) 0.055(13)
C50 0.30(2) 0.083(12) 0.19(2) 0.016(11) -0.104(17) -0.073(13)
C57 0.32(3) 0.144(18) 0.30(3) 0.003(16) -0.15(2) -0.114(18)
C84 0.21(2) 0.098(12) 0.44(3) 0.03(2) 0.13(2) 0.084(13)
C83 0.193(19) 0.077(9) 0.44(3) 0.034(19) 0.12(2) 0.056(11)
C81 0.267(18) 0.102(13) 0.117(13) -0.056(12) -0.112(13) 0.064(13)
C79 0.169(18) 0.120(14) 0.44(3) 0.07(2) 0.14(2) 0.093(11)
C78 0.121(13) 0.070(8) 0.37(3) 0.041(16) 0.084(17) 0.037(8)
C77 0.35(3) 0.20(2) 0.149(18) -0.005(13) -0.116(18) -0.123(19)
C76 0.32(3) 0.21(2) 0.16(2) -0.020(15) -0.127(17) -0.144(18)
C74 0.30(4) 0.33(4) 0.26(3) -0.16(3) -0.01(3) -0.11(3)
C66 0.26(2) 0.18(2) 0.046(8) 0.000 0.000 -0.03(2)
C82 0.22(3) 0.38(6) 0.29(4) -0.20(4) -0.08(2) 0.04(3)
C73 0.32(2) 0.148(16) 0.131(15) 0.037(11) -0.124(16) -0.120(16)
C27 0.35(3) 0.20(2) 0.29(3) 0.010(17) -0.22(2) -0.11(2)
C52 0.29(2) 0.126(15) 0.25(2) -0.006(14) -0.183(18) -0.011(15)
C75 0.126(15) 0.099(11) 0.43(3) 0.066(18) 0.122(17) 0.048(9)
C80 0.29(3) 0.142(16) 0.17(2) -0.025(12) -0.084(18) -0.101(17)
C51 0.26(3) 0.39(4) 0.27(2) -0.03(3) 0.07(2) -0.16(3)
C67 0.29(3) 0.16(3) 0.073(10) -0.023(12) 0.01(2) 0.01(3)
C46 0.195(19) 0.32(3) 0.25(2) -0.04(2) 0.133(17) -0.09(2)
C92 0.26(3) 0.16(2) 0.063(11) -0.029(10) -0.011(18) -0.01(2)
C91 0.26(3) 0.32(3) 0.16(2) -0.058(19) -0.078(17) -0.02(2)

loop_
_atom_type_symbol
_atom_type_description
_atom_type_scat_dispersion_real
_atom_type_scat_dispersion_imag
_atom_type_scat_source
C C 0.0033 0.0016 'International Tables Vol C Tables 4.2.6.8 and 6.1.1.4'
H H 0.0000 0.0000 'International Tables Vol C Tables 4.2.6.8 and 6.1.1.4'
O O 0.0106 0.0060 'International Tables Vol C Tables 4.2.6.8 and 6.1.1.4'
Si Si 0.0817 0.0704 'International Tables Vol C Tables 4.2.6.8 and 6.1.1.4'
Ti Ti 0.2776 0.4457 'International Tables Vol C Tables 4.2.6.8 and 6.1.1.4'

loop_
_geom_angle_atom_site_label_1
_geom_angle_atom_site_label_2
_geom_angle_atom_site_label_3
_geom_angle
_geom_angle_site_symmetry_1
_geom_angle_site_symmetry_3
_geom_angle_publ_flag
O11 Ti1 O13 99.3(5) . . ?
O11 Ti1 O8 101.8(4) . . ?
O13 Ti1 O8 100.1(4) . . ?
O11 Ti1 O1 93.9(4) . . ?
O13 Ti1 O1 156.6(4) . . ?
O8 Ti1 O1 95.9(3) . . ?
O11 Ti1 O14 104.1(6) . 2_465 ?
O13 Ti1 O14 85.2(4) . 2_465 ?
O8 Ti1 O14 152.3(6) . 2_465 ?
O1 Ti1 O14 72.9(3) . 2_465 ?
O11 Ti1 O14 161.7(4) . . ?
O13 Ti1 O14 98.0(5) . . ?
O8 Ti1 O14 80.9(5) . . ?
O1 Ti1 O14 67.8(4) . . ?
O14 Ti1 O14 71.4(9) 2_465 . ?
O11 Ti1 Ti1 122.9(3) . 2_465 ?
O13 Ti1 Ti1 120.0(3) . 2_465 ?
O8 Ti1 Ti1 109.3(3) . 2_465 ?
O1 Ti1 Ti1 37.6(3) . 2_465 ?
O14 Ti1 Ti1 47.1(3) 2_465 2_465 ?
O14 Ti1 Ti1 41.2(3) . 2_465 ?
O4 Si2 O13 110.0(5) . . ?
O4 Si2 O3 108.7(6) . . ?
O13 Si2 O3 109.0(6) . . ?
O4 Si2 C3 109.0(7) . . ?
O13 Si2 C3 111.7(6) . . ?
O3 Si2 C3 108.5(7) . . ?
O5 Si3 O7 109.2(5) . . ?
O5 Si3 O10 109.4(6) . . ?
O7 Si3 O10 107.2(6) . . ?
O5 Si3 C9 110.8(8) . . ?
O7 Si3 C9 109.5(8) . . ?
O10 Si3 C9 110.6(7) . . ?
O9 Si4 O2 108.2(6) . . ?
O9 Si4 O4 109.1(5) . . ?
O2 Si4 O4 109.4(6) . . ?
O9 Si4 C2 113.7(9) . . ?
O2 Si4 C2 107.9(7) . . ?
O4 Si4 C2 108.6(8) . . ?
O12 Si5 O3 107.9(6) . . ?
O12 Si5 O6 109.6(6) . . ?
O3 Si5 O6 109.1(5) . . ?
O12 Si5 C8 108.8(10) . . ?
O3 Si5 C8 110.9(10) . . ?
O6 Si5 C8 110.6(9) . . ?
O9 Si6 O7 108.1(5) . . ?
O9 Si6 O8 109.8(5) . . ?
O7 Si6 O8 109.4(5) . . ?
O9 Si6 C1 108.5(6) . . ?
O7 Si6 C1 108.3(6) . . ?
O8 Si6 C1 112.6(5) . . ?
O6 Si7 O11 109.2(5) . . ?
O6 Si7 O5 109.8(5) . . ?
O11 Si7 O5 107.4(5) . . ?
O6 Si7 C11 109.5(9) . . ?
O11 Si7 C11 111.9(7) . . ?
O5 Si7 C11 109.1(8) . . ?
O10 Si1 O2 108.2(5) . . ?
O10 Si1 O12 107.7(6) . . ?
O2 Si1 O12 108.8(6) . . ?
O10 Si1 C22 109.7(10) . . ?
O2 Si1 C22 110.0(10) . . ?
O12 Si1 C22 112.3(7) . . ?
C35 O1 C35 65.1(17) 2_465 . ?
C35 O1 Ti1 113.9(10) 2_465 . ?
C35 O1 Ti1 128.5(10) . . ?
C35 O1 Ti1 128.5(10) 2_465 2_465 ?
C35 O1 Ti1 113.9(10) . 2_465 ?
Ti1 O1 Ti1 104.9(5) . 2_465 ?
Si4 O2 Si1 149.4(6) . . ?
Si5 O3 Si2 151.4(8) . . ?
Si2 O4 Si4 143.7(7) . . ?
Si3 O5 Si7 145.6(7) . . ?
Si7 O6 Si5 151.4(7) . . ?
Si6 O7 Si3 153.7(7) . . ?
Si6 O8 Ti1 145.8(5) . . ?
Si6 O9 Si4 157.1(7) . . ?
Si1 O10 Si3 153.7(7) . . ?
Si7 O11 Ti1 158.0(6) . . ?
Si5 O12 Si1 148.7(7) . . ?
Si2 O13 Ti1 159.2(6) . . ?
C81 O14 Ti1 131.4(13) . 2_465 ?
C81 O14 Ti1 116.7(15) . . ?
Ti1 O14 Ti1 91.7(6) 2_465 . ?
C15 C1 C14 110.5(13) . . ?
C15 C1 Si6 117.6(11) . . ?
C14 C1 Si6 110.6(10) . . ?
C50 C2 C52 101(2) . . ?
C50 C2 Si4 112.4(17) . . ?
C52 C2 Si4 110.0(13) . . ?
C4 C3 C6 114.7(15) . . ?
C4 C3 Si2 112.4(11) . . ?
C6 C3 Si2 112.9(11) . . ?
C3 C4 C47 108.0(15) . . ?
C9 C5 C30 113.0(15) . . ?
C21 C6 C3 111.0(16) . . ?
C21 C7 C47 115(2) . . ?
C23 C8 C17 117(2) . . ?
C23 C8 Si5 120.7(18) . . ?
C17 C8 Si5 114.6(17) . . ?
C19 C9 C5 109.8(16) . . ?
C19 C9 Si3 116.7(14) . . ?
C5 C9 Si3 113.4(11) . . ?
C73 C11 C25 123(2) . . ?
C73 C11 Si7 119.4(15) . . ?
C25 C11 Si7 114.2(18) . . ?
C39 C12 C15 112.4(16) . . ?
C20 C14 C1 108.7(13) . . ?
C1 C15 C12 115.0(15) . . ?
C46 C17 C8 118(3) . . ?
C9 C19 C34 112.0(19) . . ?
C39 C20 C14 112.7(15) . . ?
C7 C21 C6 118(2) . . ?
C75 C22 C78 120(2) . . ?
C75 C22 Si1 123.3(19) . . ?
C78 C22 Si1 110.8(13) . . ?
C8 C23 C41 126(2) . . ?
C11 C25 C80 115(3) . . ?
C31 C30 C5 113(2) . . ?
C30 C31 C34 122(2) . . ?
C31 C34 C19 111.1(19) . . ?
C92 C35 C66 59(3) . . ?
C92 C35 O1 152(4) . . ?
C66 C35 O1 111.5(16) . . ?
C92 C35 C35 108(3) . 2_465 ?
C66 C35 C35 54.0(11) . 2_465 ?
O1 C35 C35 57.4(8) . 2_465 ?
C20 C39 C12 108.1(16) . . ?
C23 C41 C51 101(2) . . ?
C27 C43 C57 106(4) . . ?
C7 C47 C4 111.4(17) . . ?
C2 C50 C57 117(2) . . ?
C43 C57 C50 107(3) . . ?
C83 C84 C79 111(3) . . ?
C84 C83 C78 130(3) . . ?
O14 C81 C91 112(3) . . ?
C84 C79 C75 114(2) . . ?
C22 C78 C83 108.8(18) . . ?
C76 C77 C73 113(2) . . ?
C80 C76 C77 120(3) . . ?
C35 C66 C35 72(2) 2_465 . ?
C35 C66 C92 56(2) 2_465 2_465 ?
C35 C66 C92 121(3) . 2_465 ?
C35 C66 C92 121(3) 2_465 . ?
C35 C66 C92 56(2) . . ?
C92 C66 C92 177(5) 2_465 . ?
C35 C66 C67 120(2) 2_465 2_465 ?
C35 C66 C67 160(3) . 2_465 ?
C92 C66 C67 64(3) 2_465 2_465 ?
C92 C66 C67 119(3) . 2_465 ?
C35 C66 C67 160(3) 2_465 . ?
C35 C66 C67 120(2) . . ?
C92 C66 C67 119(3) 2_465 . ?
C92 C66 C67 64(3) . . ?
C67 C66 C67 55(3) 2_465 . ?
C11 C73 C77 119(2) . . ?
C1A C2A C3A 34.9(11) . . ?
C43 C27 C52 116(4) . . ?
C2 C52 C27 107(2) . . ?
C22 C75 C79 122(2) . . ?
C76 C80 C25 112(2) . . ?
C46 C51 C41 109(4) . . ?
C67 C67 C66 62.3(17) 2_465 . ?
C67 C67 C92 111(3) 2_465 . ?
C66 C67 C92 50(2) . . ?
C51 C46 C17 106(3) . . ?
C35 C92 C66 65(3) . . ?
C35 C92 C67 129(5) . . ?
C66 C92 C67 66(3) . . ?
C81 C91 C74 121(3) . . ?
C81 C91 C82 117(3) . . ?
C74 C91 C82 118(3) . . ?

loop_
_geom_bond_atom_site_label_1
_geom_bond_atom_site_label_2
_geom_bond_distance
_geom_bond_site_symmetry_2
_geom_bond_publ_flag
Ti1 O11 1.796(9) . ?
Ti1 O13 1.794(9) . ?
Ti1 O8 1.824(9) . ?
Ti1 O1 2.008(8) . ?
Ti1 O14 2.096(14) 2_465 ?
Ti1 O14 2.334(12) . ?
Ti1 Ti1 3.183(5) 2_465 ?
Si2 O4 1.589(10) . ?
Si2 O13 1.605(10) . ?
Si2 O3 1.611(11) . ?
Si2 C3 1.852(15) . ?
Si3 O5 1.581(10) . ?
Si3 O7 1.601(10) . ?
Si3 O10 1.624(11) . ?
Si3 C9 1.793(17) . ?
Si4 O9 1.589(10) . ?
Si4 O2 1.597(10) . ?
Si4 O4 1.635(10) . ?
Si4 C2 1.875(17) . ?
Si5 O12 1.598(11) . ?
Si5 O3 1.620(12) . ?
Si5 O6 1.584(11) . ?
Si5 C8 1.816(19) . ?
Si6 O9 1.596(10) . ?
Si6 O7 1.589(10) . ?
Si6 O8 1.586(9) . ?
Si6 C1 1.829(14) . ?
Si7 O6 1.604(11) . ?
Si7 O11 1.607(10) . ?
Si7 O5 1.649(10) . ?
Si7 C11 1.837(18) . ?
Si1 O10 1.571(11) . ?
Si1 O2 1.614(11) . ?
Si1 O12 1.616(11) . ?
Si1 C22 1.868(17) . ?
O1 C35 1.51(2) 2_465 ?
O1 C35 1.51(2) . ?
O1 Ti1 2.008(8) 2_465 ?
O14 C81 1.175(19) . ?
O14 Ti1 2.096(14) 2_465 ?
C1 C15 1.43(2) . ?
C1 C14 1.579(19) . ?
C2 C50 1.34(3) . ?
C2 C52 1.52(3) . ?
C3 C4 1.47(2) . ?
C3 C6 1.48(2) . ?
C4 C47 1.64(2) . ?
C5 C9 1.53(2) . ?
C5 C30 1.53(3) . ?
C6 C21 1.49(3) . ?
C7 C21 1.29(3) . ?
C7 C47 1.50(3) . ?
C8 C23 1.29(3) . ?
C8 C17 1.48(3) . ?
C9 C19 1.40(2) . ?
C11 C73 1.33(3) . ?
C11 C25 1.46(4) . ?
C12 C39 1.54(3) . ?
C12 C15 1.53(2) . ?
C14 C20 1.52(2) . ?
C17 C46 1.51(3) . ?
C19 C34 1.59(3) . ?
C20 C39 1.43(2) . ?
C22 C75 1.15(3) . ?
C22 C78 1.41(3) . ?
C23 C41 1.54(3) . ?
C25 C80 1.56(4) . ?
C30 C31 1.29(3) . ?
C31 C34 1.43(3) . ?
C35 C92 1.27(4) . ?
C35 C66 1.38(3) . ?
C35 C35 1.63(4) 2_465 ?
C41 C51 1.73(5) . ?
C43 C27 1.23(5) . ?
C43 C57 1.46(4) . ?
C50 C57 1.62(3) . ?
C84 C83 1.18(3) . ?
C84 C79 1.43(4) . ?
C83 C78 1.54(3) . ?
C81 C91 1.35(4) . ?
C79 C75 1.55(3) . ?
C77 C76 1.40(4) . ?
C77 C73 1.51(3) . ?
C76 C80 1.44(4) . ?
C74 C91 1.59(4) . ?
C66 C35 1.38(3) 2_465 ?
C66 C92 1.32(6) 2_465 ?
C66 C92 1.32(6) . ?
C66 C67 1.57(5) 2_465 ?
C66 C67 1.57(5) . ?
C1A C2A 1.52(2) . ?
C82 C91 1.56(4) . ?
C2A C3A 2.50(2) . ?
C27 C52 1.547(18) . ?
C51 C46 1.41(5) . ?
C67 C67 1.46(9) 2_465 ?
C67 C92 1.56(6) . ?
